data_4309211
loop_
_publ_author_name
'Rochelle L. White-Morris'
'Marilyn M. Olmstead'
'Saeed Attar'
'Alan L. Balch'

_publ_section_title
;
Intermolecular Interactions in Polymorphs of Trinuclear Gold(I)
Complexes: Insight into the Solvoluminescence of AuI3(MeNCOMe)3
;
_journal_name_full 'Inorganic Chemistry'
_journal_page_first 5021
_journal_page_last 5029
_journal_paper_doi 10.1021/ic050381n
_journal_volume 44
_journal_year 2005
_chemical_formula_sum 'C21 H42 Au3 N3 O3'
_chemical_formula_weight 975.48
_chemical_name_common Au3[CH3(CH2)4N=COCH3]3
_chemical_name_systematic
; 
 ? 
;
_space_group_IT_number 2
_symmetry_cell_setting triclinic
_symmetry_space_group_name_Hall '-P 1'
_symmetry_space_group_name_H-M 'P -1'
_atom_sites_solution_hydrogens geom
_atom_sites_solution_primary direct
_atom_sites_solution_secondary difmap
_audit_creation_method SHELXL-97
_cell_angle_alpha 109.237(6)
_cell_angle_beta 90.151(4)
_cell_angle_gamma 104.539(5)
_cell_formula_units_Z 8
_cell_length_a 14.9537(12)
_cell_length_b 18.6091(15)
_cell_length_c 21.0647(17)
_cell_measurement_reflns_used 999
_cell_measurement_temperature 90(2)
_cell_measurement_theta_max 31.3
_cell_measurement_theta_min 2.3
_cell_volume 5333.8(8)
_computing_cell_refinement 'Bruker SAINT'
_computing_data_collection 'Bruker SMART'
_computing_data_reduction 'Bruker SAINT'
_computing_molecular_graphics 'SHELXTL 5, XP (Sheldrick, 1994)'
_computing_publication_material 'SHELXL-97 (Sheldrick, 1997)'
_computing_structure_refinement 'SHELXL-97 (Sheldrick, 1997)'
_computing_structure_solution 'SHELXS-97 (Sheldrick, 1990)'
_diffrn_ambient_temperature 90(2)
_diffrn_detector_area_resol_mean 8.3
_diffrn_measured_fraction_theta_full 0.974
_diffrn_measured_fraction_theta_max 0.974
_diffrn_measurement_device_type 'Bruker SMART 1000'
_diffrn_measurement_method \w
_diffrn_radiation_monochromator graphite
_diffrn_radiation_source 'normal-focus sealed tube'
_diffrn_radiation_type MoK\a
_diffrn_radiation_wavelength 0.71073
_diffrn_reflns_av_R_equivalents 0.069
_diffrn_reflns_av_sigmaI/netI 0.1181
_diffrn_reflns_limit_h_max 21
_diffrn_reflns_limit_h_min -21
_diffrn_reflns_limit_k_max 24
_diffrn_reflns_limit_k_min -26
_diffrn_reflns_limit_l_max 29
_diffrn_reflns_limit_l_min -29
_diffrn_reflns_number 30407
_diffrn_reflns_theta_full 30.03
_diffrn_reflns_theta_max 30.03
_diffrn_reflns_theta_min 1.03
_exptl_absorpt_coefficient_mu 16.487
_exptl_absorpt_correction_T_max 0.3849
_exptl_absorpt_correction_T_min 0.02400
_exptl_absorpt_correction_type multi-scan
_exptl_absorpt_process_details 'SADABS 2.03 (Sheldrick, 2001)'
_exptl_crystal_colour colorless
_exptl_crystal_density_diffrn 2.429
_exptl_crystal_description plate
_exptl_crystal_F_000 3600
_exptl_crystal_size_max 0.30
_exptl_crystal_size_mid 0.30
_exptl_crystal_size_min 0.07
_refine_diff_density_max 7.260
_refine_diff_density_min -6.695
_refine_diff_density_rms 0.525
_refine_ls_extinction_method none
_refine_ls_goodness_of_fit_ref 1.030
_refine_ls_hydrogen_treatment mixed
_refine_ls_matrix_type full
_refine_ls_number_parameters 1105
_refine_ls_number_reflns 30404
_refine_ls_number_restraints 180
_refine_ls_restrained_S_all 1.028
_refine_ls_R_factor_all 0.0822
_refine_ls_R_factor_gt 0.0602
_refine_ls_shift/su_max 0.008
_refine_ls_shift/su_mean 0.000
_refine_ls_structure_factor_coef Fsqd
_refine_ls_weighting_details 'calc w=1/[\s^2^(Fo^2^)+(0.0836P)^2^] where P=(Fo^2^+2Fc^2^)/3'
_refine_ls_weighting_scheme calc
_refine_ls_wR_factor_gt 0.1580
_refine_ls_wR_factor_ref 0.1780
_reflns_number_gt 23007
_reflns_number_total 30404
_reflns_threshold_expression I>2\s(I)
_cod_data_source_file ic050381nsi20050314_051935_4.cif
_cod_data_source_block rw51n
_cod_original_cell_volume 5333.8(7)
_cod_database_code 4309211

loop_
_symmetry_equiv_pos_as_xyz
'x, y, z'
'-x, -y, -z'

loop_
_atom_site_label
_atom_site_type_symbol
_atom_site_fract_x
_atom_site_fract_y
_atom_site_fract_z
_atom_site_U_iso_or_equiv
_atom_site_adp_type
_atom_site_occupancy
_atom_site_symmetry_multiplicity
_atom_site_calc_flag
_atom_site_refinement_flags
_atom_site_disorder_assembly
_atom_site_disorder_group
Au1 Au 0.61481(2) 0.74754(2) 1.183550(18) 0.01289(8) Uani 1 1 d . . .
Au2 Au 0.59569(2) 0.92924(2) 1.234343(18) 0.01284(8) Uani 1 1 d . . .
Au3 Au 0.60066(2) 0.83239(2) 1.070934(18) 0.01346(8) Uani 1 1 d . . .
N1 N 0.6150(5) 0.8057(5) 1.2858(4) 0.0133(16) Uani 1 1 d . . .
N2 N 0.5930(5) 0.9843(5) 1.1645(4) 0.0156(17) Uani 1 1 d . . .
N3 N 0.6061(6) 0.7168(5) 1.0397(4) 0.0141(16) Uani 1 1 d . . .
O1 O 0.6146(5) 0.6094(4) 1.0627(4) 0.0200(15) Uani 1 1 d . . .
O2 O 0.6131(5) 0.9157(4) 1.3709(3) 0.0168(14) Uani 1 1 d . . .
O3 O 0.5961(5) 0.9867(4) 1.0579(4) 0.0206(15) Uani 1 1 d U . .
C1 C 0.6115(7) 0.6856(6) 1.0864(5) 0.0158(19) Uani 1 1 d U . .
C2 C 0.6098(7) 0.8800(6) 1.3021(5) 0.0166(19) Uani 1 1 d U . .
C3 C 0.5966(7) 0.9452(6) 1.1006(5) 0.017(2) Uani 1 1 d U . .
C4 C 0.6177(8) 0.5707(7) 1.1131(5) 0.024(2) Uani 1 1 d . . .
H4A H 0.6664 0.6030 1.1481 0.036 Uiso 1 1 calc R . .
H4B H 0.6294 0.5202 1.0917 0.036 Uiso 1 1 calc R . .
H4C H 0.5594 0.5636 1.1323 0.036 Uiso 1 1 calc R . .
C5 C 0.6168(7) 0.9979(6) 1.3950(5) 0.021(2) Uani 1 1 d . . .
H5A H 0.6758 1.0277 1.3876 0.032 Uiso 1 1 calc R . .
H5B H 0.6090 1.0144 1.4424 0.032 Uiso 1 1 calc R . .
H5C H 0.5681 1.0066 1.3711 0.032 Uiso 1 1 calc R . .
C6 C 0.5986(9) 0.9479(7) 0.9879(6) 0.027(2) Uani 1 1 d . . .
H6A H 0.6522 0.9276 0.9809 0.040 Uiso 1 1 calc R . .
H6B H 0.6017 0.9846 0.9644 0.040 Uiso 1 1 calc R . .
H6C H 0.5435 0.9050 0.9710 0.040 Uiso 1 1 calc R . .
C7 C 0.6235(7) 0.7696(6) 1.3367(5) 0.0167(19) Uani 1 1 d . . .
H7A H 0.5686 0.7671 1.3612 0.020 Uiso 1 1 calc R . .
H7B H 0.6768 0.8017 1.3687 0.020 Uiso 1 1 calc R . .
C8 C 0.6345(7) 0.6877(6) 1.3038(5) 0.0136(18) Uani 1 1 d U . .
H8A H 0.6899 0.6904 1.2799 0.016 Uiso 1 1 calc R . .
H8B H 0.5817 0.6561 1.2710 0.016 Uiso 1 1 calc R . .
C9 C 0.6416(7) 0.6481(6) 1.3556(5) 0.0147(18) Uani 1 1 d . . .
H9A H 0.5878 0.6478 1.3812 0.018 Uiso 1 1 calc R . .
H9B H 0.6964 0.6779 1.3869 0.018 Uiso 1 1 calc R . .
C10 C 0.6475(7) 0.5626(6) 1.3207(6) 0.020(2) Uani 1 1 d . . .
H10A H 0.5929 0.5329 1.2892 0.023 Uiso 1 1 calc R . .
H10B H 0.7015 0.5629 1.2953 0.023 Uiso 1 1 calc R . .
C11 C 0.6540(8) 0.5226(7) 1.3725(6) 0.024(2) Uani 1 1 d U . .
H11A H 0.7142 0.5447 1.3974 0.036 Uiso 1 1 calc R . .
H11B H 0.6449 0.4670 1.3498 0.036 Uiso 1 1 calc R . .
H11C H 0.6072 0.5309 1.4031 0.036 Uiso 1 1 calc R . .
C12 C 0.5914(7) 1.0693(6) 1.1841(5) 0.018(2) Uani 1 1 d . . .
H12A H 0.5339 1.0726 1.1653 0.022 Uiso 1 1 calc R . .
H12B H 0.6425 1.0981 1.1663 0.022 Uiso 1 1 calc R . .
C13 C 0.5995(7) 1.1061(6) 1.2612(5) 0.0167(19) Uani 1 1 d . . .
H13A H 0.6564 1.1013 1.2795 0.020 Uiso 1 1 calc R . .
H13B H 0.5481 1.0769 1.2784 0.020 Uiso 1 1 calc R . .
C14 C 0.5997(7) 1.1934(5) 1.2859(5) 0.0169(19) Uani 1 1 d . . .
H14A H 0.6499 1.2227 1.2677 0.020 Uiso 1 1 calc R . .
H14B H 0.5418 1.1984 1.2694 0.020 Uiso 1 1 calc R . .
C15 C 0.6115(7) 1.2281(6) 1.3622(5) 0.0167(19) Uani 1 1 d . . .
H15A H 0.6681 1.2207 1.3785 0.020 Uiso 1 1 calc R . .
H15B H 0.5600 1.1997 1.3800 0.020 Uiso 1 1 calc R . .
C16 C 0.6160(8) 1.3160(6) 1.3890(6) 0.025(2) Uani 1 1 d . . .
H16A H 0.6681 1.3447 1.3728 0.037 Uiso 1 1 calc R . .
H16B H 0.6228 1.3347 1.4374 0.037 Uiso 1 1 calc R . .
H16C H 0.5599 1.3238 1.3735 0.037 Uiso 1 1 calc R . .
C17 C 0.6043(7) 0.6670(6) 0.9674(5) 0.018(2) Uani 1 1 d . . .
H17A H 0.5479 0.6240 0.9545 0.021 Uiso 1 1 calc R . .
H17B H 0.6567 0.6443 0.9617 0.021 Uiso 1 1 calc R . .
C18 C 0.6086(7) 0.7168(6) 0.9218(5) 0.020(2) Uani 1 1 d . . .
H18A H 0.5574 0.7409 0.9294 0.024 Uiso 1 1 calc R . .
H18B H 0.6657 0.7589 0.9347 0.024 Uiso 1 1 calc R . .
C19 C 0.6044(7) 0.6704(6) 0.8470(5) 0.019(2) Uani 1 1 d . . .
H19A H 0.5479 0.6276 0.8340 0.023 Uiso 1 1 calc R . .
H19B H 0.6565 0.6474 0.8390 0.023 Uiso 1 1 calc R . .
C20 C 0.6066(7) 0.7216(6) 0.8027(5) 0.021(2) Uani 1 1 d . . .
H20A H 0.5557 0.7460 0.8119 0.026 Uiso 1 1 calc R . .
H20B H 0.6640 0.7635 0.8149 0.026 Uiso 1 1 calc R . .
C21 C 0.5996(8) 0.6762(7) 0.7284(5) 0.027(2) Uani 1 1 d . . .
H21A H 0.6526 0.6556 0.7182 0.040 Uiso 1 1 calc R . .
H21B H 0.5974 0.7106 0.7034 0.040 Uiso 1 1 calc R . .
H21C H 0.5441 0.6333 0.7162 0.040 Uiso 1 1 calc R . .
Au4 Au 0.37536(2) 0.76735(2) 1.304374(18) 0.01304(8) Uani 1 1 d . . .
Au5 Au 0.37227(2) 0.91907(2) 1.257685(18) 0.01323(8) Uani 1 1 d . . .
Au6 Au 0.37937(2) 0.74972(2) 1.142965(18) 0.01305(8) Uani 1 1 d . . .
N4 N 0.3805(6) 0.6632(5) 1.2341(4) 0.0194(18) Uani 1 1 d U . .
N5 N 0.3741(6) 0.9322(5) 1.3584(4) 0.0191(18) Uani 1 1 d U . .
N6 N 0.3670(5) 0.8419(5) 1.1132(4) 0.0136(16) Uani 1 1 d . . .
O4 O 0.3796(6) 0.8828(5) 1.4421(4) 0.0230(16) Uani 1 1 d . . .
O5 O 0.3563(5) 0.9659(4) 1.1371(4) 0.0174(14) Uani 1 1 d U . .
O6 O 0.3833(5) 0.5848(4) 1.1274(4) 0.0193(15) Uani 1 1 d U . .
C22 C 0.3756(6) 0.8681(6) 1.3752(5) 0.0151(19) Uani 1 1 d U . .
C23 C 0.3643(7) 0.9069(6) 1.1594(5) 0.0162(19) Uani 1 1 d U . .
C24 C 0.3808(6) 0.6559(5) 1.1712(5) 0.0120(17) Uani 1 1 d U . .
C25 C 0.3846(8) 0.8176(7) 1.4618(5) 0.023(2) Uani 1 1 d U . .
H25A H 0.3281 0.7763 1.4455 0.035 Uiso 1 1 calc R . .
H25B H 0.3931 0.8341 1.5101 0.035 Uiso 1 1 calc R . .
H25C H 0.4359 0.7984 1.4429 0.035 Uiso 1 1 calc R . .
C26 C 0.3413(8) 1.0358(6) 1.1860(5) 0.022(2) Uani 1 1 d . . .
H26A H 0.2814 1.0231 1.2022 0.033 Uiso 1 1 calc R . .
H26B H 0.3440 1.0751 1.1653 0.033 Uiso 1 1 calc R . .
H26C H 0.3885 1.0559 1.2231 0.033 Uiso 1 1 calc R . .
C27 C 0.3754(7) 0.5719(6) 1.0574(5) 0.021(2) Uani 1 1 d . . .
H27A H 0.3150 0.5741 1.0441 0.031 Uiso 1 1 calc R . .
H27B H 0.3838 0.5208 1.0329 0.031 Uiso 1 1 calc R . .
H27C H 0.4219 0.6119 1.0477 0.031 Uiso 1 1 calc R . .
C28 C 0.3801(7) 0.5912(6) 1.2526(5) 0.0165(19) Uani 1 1 d U . .
H28A H 0.3264 0.5485 1.2291 0.020 Uiso 1 1 calc R . .
H28B H 0.4353 0.5742 1.2385 0.020 Uiso 1 1 calc R . .
C29 C 0.3776(7) 0.6089(6) 1.3269(5) 0.0156(19) Uani 1 1 d . . .
H29A H 0.3212 0.6242 1.3406 0.019 Uiso 1 1 calc R . .
H29B H 0.4299 0.6532 1.3503 0.019 Uiso 1 1 calc R . .
C30 C 0.3810(7) 0.5384(6) 1.3477(5) 0.018(2) Uani 1 1 d . . .
H30A H 0.4366 0.5223 1.3330 0.021 Uiso 1 1 calc R . .
H30B H 0.3279 0.4945 1.3252 0.021 Uiso 1 1 calc R . .
C31 C 0.3809(7) 0.5574(7) 1.4240(5) 0.022(2) Uani 1 1 d . . .
H31A H 0.4357 0.5998 1.4459 0.026 Uiso 1 1 calc R . .
H31B H 0.3272 0.5765 1.4386 0.026 Uiso 1 1 calc R . .
C32 C 0.3794(8) 0.4897(7) 1.4472(6) 0.026(2) Uani 1 1 d . . .
H32A H 0.3219 0.4498 1.4303 0.040 Uiso 1 1 calc R . .
H32B H 0.3852 0.5076 1.4957 0.040 Uiso 1 1 calc R . .
H32C H 0.4302 0.4680 1.4307 0.040 Uiso 1 1 calc R . .
C33 C 0.3710(7) 1.0059(6) 1.4140(5) 0.0146(18) Uani 1 1 d . . .
H33A H 0.4265 1.0245 1.4451 0.018 Uiso 1 1 calc R . .
H33B H 0.3176 0.9951 1.4388 0.018 Uiso 1 1 calc R . .
C34 C 0.3645(8) 1.0689(6) 1.3842(6) 0.022(2) Uani 1 1 d . . .
H34A H 0.4163 1.0764 1.3573 0.026 Uiso 1 1 calc R . .
H34B H 0.3080 1.0496 1.3541 0.026 Uiso 1 1 calc R . .
C35 C 0.3649(7) 1.1481(6) 1.4357(5) 0.0158(19) Uani 1 1 d . . .
H35A H 0.3138 1.1411 1.4633 0.019 Uiso 1 1 calc R . .
H35B H 0.4221 1.1686 1.4652 0.019 Uiso 1 1 calc R . .
C36 C 0.3562(7) 1.2073(6) 1.4029(5) 0.021(2) Uani 1 1 d . . .
H36A H 0.2979 1.1869 1.3745 0.025 Uiso 1 1 calc R . .
H36B H 0.4058 1.2120 1.3737 0.025 Uiso 1 1 calc R . .
C37 C 0.3596(8) 1.2889(7) 1.4516(6) 0.027(2) Uani 1 1 d . . .
H37A H 0.3027 1.2874 1.4727 0.041 Uiso 1 1 calc R . .
H37B H 0.3677 1.3254 1.4275 0.041 Uiso 1 1 calc R . .
H37C H 0.4106 1.3055 1.4855 0.041 Uiso 1 1 calc R . .
C38 C 0.3573(6) 0.8355(5) 1.0418(5) 0.0139(18) Uani 1 1 d . . .
H38A H 0.4094 0.8730 1.0331 0.017 Uiso 1 1 calc R . .
H38B H 0.3010 0.8489 1.0329 0.017 Uiso 1 1 calc R . .
C39 C 0.3535(7) 0.7521(6) 0.9941(5) 0.0163(19) Uani 1 1 d U . .
H39A H 0.4094 0.7388 1.0044 0.020 Uiso 1 1 calc R . .
H39B H 0.3012 0.7151 1.0033 0.020 Uiso 1 1 calc R . .
C40 C 0.3451(7) 0.7406(6) 0.9201(5) 0.017(2) Uani 1 1 d . . .
H40A H 0.3973 0.7771 0.9103 0.021 Uiso 1 1 calc R . .
H40B H 0.2888 0.7527 0.9091 0.021 Uiso 1 1 calc R . .
C41 C 0.3424(7) 0.6564(6) 0.8760(5) 0.019(2) Uani 1 1 d . . .
H41A H 0.3996 0.6456 0.8868 0.023 Uiso 1 1 calc R . .
H41B H 0.2919 0.6205 0.8881 0.023 Uiso 1 1 calc R . .
C42 C 0.3303(8) 0.6383(6) 0.8008(6) 0.024(2) Uani 1 1 d . . .
H42A H 0.2746 0.6499 0.7894 0.036 Uiso 1 1 calc R . .
H42B H 0.3259 0.5834 0.7779 0.036 Uiso 1 1 calc R . .
H42C H 0.3826 0.6700 0.7873 0.036 Uiso 1 1 calc R . .
Au7 Au -0.11624(2) 0.65555(2) 0.248257(18) 0.01318(8) Uani 1 1 d . . .
Au8 Au -0.12663(2) 0.82493(2) 0.363631(18) 0.01366(8) Uani 1 1 d . . .
Au9 Au -0.14503(2) 0.80107(2) 0.200666(18) 0.01399(8) Uani 1 1 d . . .
N7 N -0.1266(6) 0.6405(5) 0.1473(4) 0.0150(16) Uani 1 1 d U . .
N8 N -0.1091(5) 0.7341(5) 0.3931(4) 0.0130(16) Uani 1 1 d . . .
N9 N -0.1449(5) 0.9076(5) 0.2722(4) 0.0138(16) Uani 1 1 d . . .
O7 O -0.1030(5) 0.6089(4) 0.3691(4) 0.0187(15) Uani 1 1 d . . .
O8 O -0.1515(5) 0.9836(4) 0.3784(4) 0.0205(16) Uani 1 1 d . . .
O9 O -0.1450(5) 0.6865(4) 0.0639(4) 0.0205(16) Uani 1 1 d . . .
C43 C -0.1064(6) 0.6672(6) 0.3464(5) 0.0148(19) Uani 1 1 d U . .
C44 C -0.1431(6) 0.9130(6) 0.3346(5) 0.0163(19) Uani 1 1 d . . .
C45 C -0.1396(6) 0.7002(6) 0.1305(5) 0.0156(19) Uani 1 1 d . . .
C46 C -0.0971(8) 0.5364(6) 0.3198(5) 0.021(2) Uani 1 1 d . . .
H46A H -0.1569 0.5085 0.2954 0.032 Uiso 1 1 calc R . .
H46B H -0.0776 0.5046 0.3419 0.032 Uiso 1 1 calc R . .
H46C H -0.0530 0.5475 0.2890 0.032 Uiso 1 1 calc R . .
C47 C -0.1544(8) 0.9923(7) 0.4472(5) 0.027(2) Uani 1 1 d U . .
H47A H -0.2075 0.9541 0.4527 0.040 Uiso 1 1 calc R . .
H47B H -0.1588 1.0446 0.4723 0.040 Uiso 1 1 calc R . .
H47C H -0.0990 0.9843 0.4634 0.040 Uiso 1 1 calc R . .
C48 C -0.1520(7) 0.7506(6) 0.0432(5) 0.020(2) Uani 1 1 d . . .
H48A H -0.2065 0.7666 0.0590 0.030 Uiso 1 1 calc R . .
H48B H -0.1561 0.7343 -0.0052 0.030 Uiso 1 1 calc R . .
H48C H -0.0980 0.7942 0.0617 0.030 Uiso 1 1 calc R . .
C49 C -0.1229(6) 0.5681(5) 0.0914(5) 0.0151(19) Uani 1 1 d U . .
H49A H -0.0725 0.5804 0.0646 0.018 Uiso 1 1 calc R . .
H49B H -0.1805 0.5469 0.0623 0.018 Uiso 1 1 calc R . .
C50 C -0.1073(7) 0.5058(6) 0.1224(5) 0.020(2) Uani 1 1 d U . .
H50A H -0.0523 0.5293 0.1543 0.024 Uiso 1 1 calc R . .
H50B H -0.1598 0.4917 0.1469 0.024 Uiso 1 1 calc R . .
C51 C -0.0958(7) 0.4320(6) 0.0690(5) 0.019(2) Uani 1 1 d . . .
H51A H -0.0423 0.4456 0.0450 0.023 Uiso 1 1 calc R . .
H51B H -0.1502 0.4087 0.0366 0.023 Uiso 1 1 calc R . .
C52 C -0.0827(7) 0.3728(6) 0.1008(5) 0.018(2) Uani 1 1 d . . .
H52A H -0.1368 0.3592 0.1242 0.022 Uiso 1 1 calc R . .
H52B H -0.0293 0.3973 0.1341 0.022 Uiso 1 1 calc R . .
C53 C -0.0686(8) 0.2970(6) 0.0496(6) 0.025(2) Uani 1 1 d . . .
H53A H -0.1250 0.2680 0.0209 0.038 Uiso 1 1 calc R . .
H53B H -0.0521 0.2653 0.0731 0.038 Uiso 1 1 calc R . .
H53C H -0.0197 0.3104 0.0226 0.038 Uiso 1 1 calc R . .
C54 C -0.1027(7) 0.7395(6) 0.4647(5) 0.018(2) Uani 1 1 d U . .
H54A H -0.0485 0.7238 0.4742 0.022 Uiso 1 1 calc R . .
H54B H -0.1570 0.7031 0.4725 0.022 Uiso 1 1 calc R . .
C55 C -0.0962(7) 0.8220(6) 0.5123(5) 0.019(2) Uani 1 1 d U . .
H55A H -0.0402 0.8574 0.5056 0.023 Uiso 1 1 calc R . .
H55B H -0.1485 0.8385 0.5003 0.023 Uiso 1 1 calc R . .
C56 C -0.0950(7) 0.8312(6) 0.5862(5) 0.019(2) Uani 1 1 d . . .
H56A H -0.0407 0.8179 0.5992 0.023 Uiso 1 1 calc R . .
H56B H -0.1494 0.7942 0.5929 0.023 Uiso 1 1 calc R . .
C57 C -0.0936(8) 0.9138(6) 0.6317(5) 0.023(2) Uani 1 1 d . . .
H57A H -0.1452 0.9287 0.6164 0.028 Uiso 1 1 calc R . .
H57B H -0.0368 0.9503 0.6276 0.028 Uiso 1 1 calc R . .
C58 C -0.0998(8) 0.9218(7) 0.7055(6) 0.030(3) Uani 1 1 d . . .
H58A H -0.1621 0.8974 0.7120 0.045 Uiso 1 1 calc R . .
H58B H -0.0833 0.9767 0.7328 0.045 Uiso 1 1 calc R . .
H58C H -0.0580 0.8963 0.7184 0.045 Uiso 1 1 calc R . .
C59 C -0.1548(7) 0.9761(6) 0.2538(5) 0.018(2) Uani 1 1 d . . .
H59A H -0.1060 1.0227 0.2789 0.022 Uiso 1 1 calc R . .
H59B H -0.2140 0.9864 0.2660 0.022 Uiso 1 1 calc R . .
C60 C -0.1489(7) 0.9596(6) 0.1780(5) 0.018(2) Uani 1 1 d . . .
H60A H -0.0913 0.9462 0.1654 0.022 Uiso 1 1 calc R . .
H60B H -0.1997 0.9147 0.1531 0.022 Uiso 1 1 calc R . .
C61 C -0.1535(7) 1.0311(6) 0.1589(5) 0.018(2) Uani 1 1 d . . .
H61A H -0.1011 1.0754 0.1821 0.021 Uiso 1 1 calc R . .
H61B H -0.2099 1.0459 0.1731 0.021 Uiso 1 1 calc R . .
C62 C -0.1521(8) 1.0124(6) 0.0824(6) 0.024(2) Uani 1 1 d . . .
H62A H -0.0945 0.9996 0.0688 0.028 Uiso 1 1 calc R . .
H62B H -0.2027 0.9663 0.0594 0.028 Uiso 1 1 calc R . .
C63 C -0.1609(10) 1.0805(8) 0.0601(7) 0.040(3) Uani 1 1 d . . .
H63A H -0.2221 1.0875 0.0663 0.060 Uiso 1 1 calc R . .
H63B H -0.1503 1.0689 0.0133 0.060 Uiso 1 1 calc R . .
H63C H -0.1159 1.1280 0.0868 0.060 Uiso 1 1 calc R . .
Au10 Au 0.13239(2) 0.68200(2) 0.312934(18) 0.01362(8) Uani 1 1 d . . .
Au11 Au 0.13539(2) 0.49540(2) 0.259020(18) 0.01329(8) Uani 1 1 d . . .
Au12 Au 0.13049(2) 0.59096(2) 0.423585(18) 0.01463(8) Uani 1 1 d . . .
N10 N 0.1336(6) 0.6232(5) 0.2112(4) 0.0162(17) Uani 1 1 d . . .
N11 N 0.1279(5) 0.4372(5) 0.3273(4) 0.0166(17) Uani 1 1 d . . .
N12 N 0.1351(6) 0.7093(5) 0.4569(4) 0.0156(16) Uani 1 1 d U . .
O10 O 0.1351(5) 0.8190(4) 0.4339(4) 0.0182(15) Uani 1 1 d . . .
O11 O 0.1492(5) 0.5194(4) 0.1257(3) 0.0164(14) Uani 1 1 d . . .
O12 O 0.1241(5) 0.4333(4) 0.4324(4) 0.0207(15) Uani 1 1 d . . .
C64 C 0.1330(7) 0.7412(6) 0.4102(5) 0.022(2) Uani 1 1 d . . .
C65 C 0.1423(7) 0.5515(6) 0.1936(5) 0.019(2) Uani 1 1 d U . .
C66 C 0.1255(7) 0.4764(6) 0.3915(5) 0.0166(19) Uani 1 1 d U . .
C67 C 0.1301(7) 0.8577(6) 0.3844(5) 0.022(2) Uani 1 1 d U . .
H67A H 0.1832 0.8567 0.3589 0.033 Uiso 1 1 calc R . .
H67B H 0.1294 0.9115 0.4074 0.033 Uiso 1 1 calc R . .
H67C H 0.0746 0.8304 0.3545 0.033 Uiso 1 1 calc R . .
C68 C 0.1728(7) 0.4452(6) 0.1024(5) 0.022(2) Uani 1 1 d . . .
H68A H 0.2390 0.4546 0.1063 0.032 Uiso 1 1 calc R . .
H68B H 0.1489 0.4174 0.0561 0.032 Uiso 1 1 calc R . .
H68C H 0.1462 0.4140 0.1294 0.032 Uiso 1 1 calc R . .
C69 C 0.1287(8) 0.4735(7) 0.5043(6) 0.024(2) Uani 1 1 d . . .
H69A H 0.1894 0.5088 0.5201 0.036 Uiso 1 1 calc R . .
H69B H 0.1166 0.4354 0.5269 0.036 Uiso 1 1 calc R . .
H69C H 0.0832 0.5030 0.5137 0.036 Uiso 1 1 calc R . .
C70 C 0.1312(7) 0.6627(6) 0.1610(5) 0.0159(19) Uani 1 1 d . . .
H70A H 0.0784 0.6327 0.1279 0.019 Uiso 1 1 calc R . .
H70B H 0.1870 0.6630 0.1376 0.019 Uiso 1 1 calc R . .
C71 C 0.1245(7) 0.7467(6) 0.1929(5) 0.0169(19) Uani 1 1 d . . .
H71A H 0.0703 0.7467 0.2181 0.020 Uiso 1 1 calc R . .
H71B H 0.1788 0.7775 0.2243 0.020 Uiso 1 1 calc R . .
C72 C 0.1175(7) 0.7848(6) 0.1408(5) 0.0150(18) Uani 1 1 d . . .
H72A H 0.0636 0.7536 0.1089 0.018 Uiso 1 1 calc R . .
H72B H 0.1721 0.7856 0.1160 0.018 Uiso 1 1 calc R . .
C73 C 0.1091(7) 0.8694(6) 0.1732(5) 0.019(2) Uani 1 1 d . . .
H73A H 0.1612 0.8999 0.2069 0.023 Uiso 1 1 calc R . .
H73B H 0.0526 0.8684 0.1958 0.023 Uiso 1 1 calc R . .
C74 C 0.1078(8) 0.9096(7) 0.1191(6) 0.029(3) Uani 1 1 d . . .
H74A H 0.1609 0.9061 0.0940 0.043 Uiso 1 1 calc R . .
H74B H 0.1093 0.9640 0.1411 0.043 Uiso 1 1 calc R . .
H74C H 0.0522 0.8832 0.0890 0.043 Uiso 1 1 calc R . .
C75 C 0.1303(7) 0.3536(6) 0.3073(5) 0.020(2) Uani 1 1 d . . .
H75A H 0.0766 0.3237 0.3220 0.024 Uiso 1 1 calc R . .
H75B H 0.1855 0.3504 0.3293 0.024 Uiso 1 1 calc R . .
C76 C 0.1303(7) 0.3179(6) 0.2308(5) 0.021(2) Uani 1 1 d . . .
H76A H 0.1854 0.3470 0.2168 0.025 Uiso 1 1 calc R . .
H76B H 0.0766 0.3239 0.2092 0.025 Uiso 1 1 calc R . .
C77 C 0.1284(7) 0.2299(6) 0.2067(5) 0.018(2) Uani 1 1 d . . .
H77A H 0.1818 0.2234 0.2282 0.022 Uiso 1 1 calc R . .
H77B H 0.0729 0.2003 0.2199 0.022 Uiso 1 1 calc R . .
C78 C 0.1294(8) 0.1975(7) 0.1308(6) 0.024(2) Uani 1 1 d . . .
H78A H 0.0753 0.2033 0.1095 0.029 Uiso 1 1 calc R . .
H78B H 0.1841 0.2281 0.1176 0.029 Uiso 1 1 calc R . .
C79 C 0.1294(10) 0.1114(7) 0.1056(6) 0.033(3) Uani 1 1 d . . .
H79A H 0.1798 0.1046 0.1294 0.050 Uiso 1 1 calc R . .
H79B H 0.1366 0.0949 0.0582 0.050 Uiso 1 1 calc R . .
H79C H 0.0717 0.0801 0.1135 0.050 Uiso 1 1 calc R . .
C80 C 0.1400(7) 0.7573(6) 0.5298(5) 0.019(2) Uani 1 1 d U . .
H80A H 0.0927 0.7857 0.5367 0.023 Uiso 1 1 calc R . .
H80B H 0.2001 0.7957 0.5435 0.023 Uiso 1 1 calc R . .
C81 C 0.1256(8) 0.7039(6) 0.5737(5) 0.023(2) Uani 1 1 d U . .
H81A H 0.0657 0.6654 0.5597 0.028 Uiso 1 1 calc R . .
H81B H 0.1730 0.6755 0.5667 0.028 Uiso 1 1 calc R . .
C82 C 0.1302(7) 0.7518(6) 0.6488(5) 0.017(2) Uani 1 1 d . . .
H82A H 0.1866 0.7947 0.6617 0.021 Uiso 1 1 calc R . .
H82B H 0.0778 0.7744 0.6571 0.021 Uiso 1 1 calc R . .
C83 C 0.1288(7) 0.6999(6) 0.6911(5) 0.018(2) Uani 1 1 d . . .
H83A H 0.1817 0.6779 0.6829 0.022 Uiso 1 1 calc R . .
H83B H 0.0730 0.6564 0.6771 0.022 Uiso 1 1 calc R . .
C84 C 0.1316(8) 0.7454(7) 0.7684(6) 0.026(2) Uani 1 1 d . . .
H84A H 0.1892 0.7856 0.7834 0.040 Uiso 1 1 calc R . .
H84B H 0.1262 0.7092 0.7926 0.040 Uiso 1 1 calc R . .
H84C H 0.0810 0.7695 0.7766 0.040 Uiso 1 1 calc R . .

loop_
_atom_site_aniso_label
_atom_site_aniso_U_11
_atom_site_aniso_U_22
_atom_site_aniso_U_33
_atom_site_aniso_U_23
_atom_site_aniso_U_13
_atom_site_aniso_U_12
Au1 0.01463(16) 0.01071(16) 0.01003(17) 0.00014(13) 0.00166(12) 0.00218(12)
Au2 0.01406(16) 0.01080(16) 0.01083(17) 0.00092(13) 0.00085(12) 0.00211(12)
Au3 0.01466(16) 0.01158(17) 0.01057(17) 0.00020(13) 0.00082(12) 0.00210(13)
N1 0.015(4) 0.016(4) 0.009(4) 0.004(3) 0.002(3) 0.004(3)
N2 0.012(4) 0.013(4) 0.016(4) -0.002(3) 0.001(3) 0.003(3)
N3 0.025(4) 0.006(3) 0.010(4) 0.002(3) 0.001(3) 0.001(3)
O1 0.031(4) 0.016(4) 0.016(4) 0.008(3) 0.008(3) 0.007(3)
O2 0.028(4) 0.012(3) 0.010(3) 0.002(3) -0.002(3) 0.006(3)
O3 0.033(4) 0.017(3) 0.015(3) 0.010(3) 0.004(3) 0.006(3)
C1 0.015(4) 0.016(4) 0.010(4) -0.003(3) 0.004(3) 0.003(3)
C2 0.013(3) 0.013(3) 0.018(3) -0.004(3) 0.003(3) 0.007(3)
C3 0.025(4) 0.016(4) 0.012(4) 0.011(3) 0.002(3) 0.001(3)
C4 0.035(6) 0.020(5) 0.015(5) 0.001(4) 0.002(4) 0.010(5)
C5 0.024(5) 0.019(5) 0.013(5) -0.003(4) 0.002(4) 0.005(4)
C6 0.041(7) 0.022(6) 0.019(6) 0.008(4) 0.003(5) 0.010(5)
C7 0.021(5) 0.015(5) 0.012(5) 0.001(4) -0.001(3) 0.006(4)
C8 0.021(4) 0.013(4) 0.012(4) 0.008(3) 0.001(3) 0.008(3)
C9 0.017(4) 0.013(4) 0.017(5) 0.008(4) 0.002(3) 0.006(3)
C10 0.022(5) 0.012(5) 0.026(6) 0.005(4) 0.009(4) 0.008(4)
C11 0.031(4) 0.020(4) 0.027(4) 0.016(3) 0.005(3) 0.006(3)
C12 0.021(5) 0.018(5) 0.011(5) 0.000(4) 0.000(3) 0.007(4)
C13 0.013(4) 0.024(5) 0.016(5) 0.006(4) 0.002(3) 0.010(4)
C14 0.021(5) 0.007(4) 0.021(5) 0.004(4) 0.002(4) 0.004(4)
C15 0.016(4) 0.019(5) 0.015(5) 0.005(4) 0.003(3) 0.003(4)
C16 0.029(6) 0.017(5) 0.023(6) -0.004(4) -0.001(4) 0.009(4)
C17 0.025(5) 0.013(4) 0.014(5) 0.001(4) 0.001(4) 0.006(4)
C18 0.021(5) 0.017(5) 0.015(5) -0.003(4) 0.003(4) 0.007(4)
C19 0.023(5) 0.026(5) 0.008(4) 0.003(4) 0.005(3) 0.009(4)
C20 0.022(5) 0.022(5) 0.016(5) 0.000(4) 0.003(4) 0.006(4)
C21 0.036(6) 0.033(6) 0.014(5) 0.007(5) 0.000(4) 0.017(5)
Au4 0.01355(16) 0.01119(16) 0.01125(17) 0.00040(13) 0.00097(12) 0.00242(12)
Au5 0.01440(16) 0.01140(16) 0.01081(17) 0.00091(13) 0.00122(12) 0.00192(13)
Au6 0.01382(16) 0.01129(16) 0.01148(17) 0.00159(13) 0.00118(12) 0.00196(12)
N4 0.013(4) 0.018(4) 0.016(4) -0.004(3) 0.005(3) -0.002(3)
N5 0.019(4) 0.023(4) 0.013(4) 0.006(3) 0.007(3) 0.003(3)
N6 0.010(3) 0.017(4) 0.012(4) 0.003(3) -0.001(3) 0.003(3)
O4 0.032(4) 0.022(4) 0.011(4) 0.002(3) 0.006(3) 0.006(3)
O5 0.023(3) 0.016(3) 0.015(3) 0.010(3) 0.002(3) 0.002(3)
O6 0.025(3) 0.017(3) 0.013(3) -0.004(3) 0.000(2) 0.012(3)
C22 0.014(4) 0.019(4) 0.009(4) 0.001(3) 0.006(3) 0.004(3)
C23 0.013(4) 0.015(4) 0.022(4) 0.013(3) -0.001(3) -0.001(3)
C24 0.013(2) 0.009(2) 0.014(2) 0.0034(17) 0.0004(17) 0.0029(17)
C25 0.029(4) 0.026(5) 0.014(4) 0.005(4) 0.009(3) 0.007(4)
C26 0.029(6) 0.014(5) 0.016(5) 0.001(4) 0.001(4) 0.000(4)
C27 0.026(5) 0.012(5) 0.014(5) -0.002(4) 0.000(4) -0.005(4)
C28 0.013(4) 0.010(4) 0.025(4) 0.005(3) -0.002(3) 0.002(3)
C29 0.016(4) 0.013(4) 0.019(5) 0.006(4) 0.003(3) 0.004(3)
C30 0.017(4) 0.012(4) 0.020(5) -0.001(4) -0.006(4) 0.003(4)
C31 0.015(4) 0.030(6) 0.015(5) -0.003(4) -0.003(4) 0.010(4)
C32 0.027(6) 0.029(6) 0.033(6) 0.024(5) 0.010(5) 0.007(5)
C33 0.023(5) 0.015(4) 0.009(4) 0.006(3) 0.003(3) 0.008(4)
C34 0.024(5) 0.021(5) 0.019(5) 0.001(4) 0.004(4) 0.010(4)
C35 0.022(5) 0.012(4) 0.009(4) -0.001(3) 0.002(3) 0.003(4)
C36 0.018(5) 0.017(5) 0.021(5) -0.001(4) 0.002(4) 0.005(4)
C37 0.034(6) 0.021(5) 0.026(6) 0.006(5) -0.005(5) 0.010(5)
C38 0.013(4) 0.008(4) 0.019(5) 0.002(3) 0.001(3) 0.004(3)
C39 0.019(4) 0.020(4) 0.007(4) 0.003(3) 0.001(3) 0.001(3)
C40 0.014(4) 0.015(5) 0.018(5) 0.000(4) -0.001(3) 0.003(4)
C41 0.016(5) 0.017(5) 0.019(5) -0.001(4) 0.001(4) 0.005(4)
C42 0.032(6) 0.016(5) 0.022(6) 0.005(4) -0.004(4) 0.003(4)
Au7 0.01393(16) 0.01183(17) 0.01060(17) 0.00065(13) 0.00162(12) 0.00216(13)
Au8 0.01302(16) 0.01219(17) 0.01236(17) 0.00078(13) 0.00081(12) 0.00200(13)
Au9 0.01442(16) 0.01202(17) 0.01228(17) 0.00062(13) 0.00127(12) 0.00261(13)
N7 0.022(4) 0.013(3) 0.008(3) 0.005(3) 0.002(3) 0.000(3)
N8 0.016(4) 0.017(4) 0.005(4) 0.004(3) 0.000(3) 0.005(3)
N9 0.013(4) 0.008(4) 0.020(4) 0.004(3) 0.000(3) 0.003(3)
O7 0.024(4) 0.020(4) 0.012(3) 0.003(3) -0.001(3) 0.008(3)
O8 0.028(4) 0.012(3) 0.015(4) -0.001(3) 0.000(3) 0.002(3)
O9 0.028(4) 0.015(3) 0.015(4) 0.001(3) -0.005(3) 0.005(3)
C43 0.011(4) 0.015(4) 0.017(4) 0.005(3) 0.006(3) 0.000(3)
C44 0.014(4) 0.016(5) 0.012(5) -0.002(4) 0.002(3) 0.002(4)
C45 0.012(4) 0.014(4) 0.019(5) 0.004(4) 0.006(3) 0.001(3)
C46 0.027(5) 0.018(5) 0.015(5) -0.002(4) 0.001(4) 0.008(4)
C47 0.036(5) 0.027(5) 0.012(5) -0.001(4) 0.002(4) 0.010(4)
C48 0.025(5) 0.020(5) 0.014(5) 0.005(4) 0.011(4) 0.003(4)
C49 0.013(4) 0.011(4) 0.014(4) -0.004(3) -0.001(3) 0.000(3)
C50 0.012(4) 0.015(4) 0.021(4) -0.003(3) 0.003(3) -0.001(3)
C51 0.024(5) 0.018(5) 0.011(5) -0.002(4) -0.001(4) 0.007(4)
C52 0.015(4) 0.015(5) 0.021(5) 0.005(4) 0.005(4) -0.002(4)
C53 0.030(6) 0.016(5) 0.027(6) 0.005(4) 0.000(4) 0.004(4)
C54 0.022(4) 0.015(4) 0.020(4) 0.007(3) -0.006(3) 0.008(3)
C55 0.023(4) 0.022(5) 0.011(4) 0.007(4) 0.005(3) 0.003(4)
C56 0.024(5) 0.020(5) 0.010(5) -0.001(4) -0.002(4) 0.009(4)
C57 0.033(6) 0.016(5) 0.015(5) 0.002(4) -0.001(4) 0.002(4)
C58 0.032(6) 0.033(6) 0.014(5) -0.005(5) 0.004(4) 0.010(5)
C59 0.014(4) 0.019(5) 0.027(6) 0.012(4) 0.003(4) 0.007(4)
C60 0.023(5) 0.013(4) 0.017(5) 0.004(4) 0.001(4) 0.005(4)
C61 0.025(5) 0.012(4) 0.017(5) 0.007(4) -0.003(4) 0.005(4)
C62 0.031(6) 0.018(5) 0.020(5) 0.010(4) -0.001(4) -0.001(4)
C63 0.052(8) 0.033(7) 0.039(8) 0.025(6) 0.007(6) 0.002(6)
Au10 0.01446(16) 0.01217(17) 0.01071(17) 0.00022(13) 0.00114(12) 0.00236(13)
Au11 0.01295(16) 0.01172(17) 0.01194(17) 0.00109(13) 0.00120(12) 0.00153(12)
Au12 0.01517(17) 0.01419(17) 0.01174(17) 0.00118(13) 0.00082(12) 0.00338(13)
N10 0.018(4) 0.022(4) 0.008(4) 0.006(3) 0.004(3) 0.005(3)
N11 0.012(4) 0.015(4) 0.015(4) -0.002(3) 0.000(3) 0.000(3)
N12 0.022(4) 0.014(3) 0.007(3) 0.003(3) 0.003(3) 0.000(3)
O10 0.021(4) 0.019(4) 0.013(3) 0.001(3) 0.003(3) 0.008(3)
O11 0.027(4) 0.013(3) 0.007(3) 0.001(3) 0.002(3) 0.005(3)
O12 0.026(4) 0.023(4) 0.016(4) 0.010(3) 0.007(3) 0.008(3)
C64 0.017(5) 0.019(5) 0.019(5) -0.004(4) -0.003(4) 0.001(4)
C65 0.017(4) 0.020(4) 0.014(4) -0.004(3) 0.003(3) 0.008(3)
C66 0.014(4) 0.023(4) 0.014(4) 0.011(3) 0.002(3) -0.001(3)
C67 0.024(5) 0.016(4) 0.017(5) -0.003(4) -0.004(4) 0.001(4)
C68 0.019(5) 0.022(5) 0.016(5) -0.003(4) -0.003(4) 0.004(4)
C69 0.027(6) 0.021(5) 0.021(6) 0.009(4) -0.001(4) -0.001(4)
C70 0.021(5) 0.013(4) 0.013(5) 0.002(4) 0.001(3) 0.005(4)
C71 0.022(5) 0.019(5) 0.012(5) 0.009(4) 0.003(4) 0.003(4)
C72 0.018(4) 0.013(4) 0.015(5) 0.008(4) 0.001(3) 0.002(4)
C73 0.020(5) 0.012(4) 0.025(6) 0.004(4) -0.006(4) 0.010(4)
C74 0.021(5) 0.026(6) 0.031(6) 0.003(5) -0.002(4) 0.000(4)
C75 0.024(5) 0.018(5) 0.015(5) 0.004(4) 0.005(4) 0.003(4)
C76 0.023(5) 0.019(5) 0.019(5) 0.004(4) 0.003(4) 0.004(4)
C77 0.017(5) 0.013(5) 0.023(5) 0.004(4) 0.001(4) 0.005(4)
C78 0.031(6) 0.021(5) 0.019(5) 0.002(4) 0.002(4) 0.011(4)
C79 0.047(8) 0.026(6) 0.022(6) -0.001(5) -0.005(5) 0.013(6)
C80 0.019(4) 0.019(4) 0.014(4) -0.004(3) -0.003(3) 0.007(3)
C81 0.027(5) 0.019(5) 0.015(5) -0.002(4) 0.001(4) 0.001(4)
C82 0.017(5) 0.018(5) 0.016(5) 0.008(4) -0.001(3) -0.001(4)
C83 0.020(5) 0.009(4) 0.020(5) -0.001(4) 0.002(4) 0.003(4)
C84 0.031(6) 0.030(6) 0.017(5) 0.008(5) 0.001(4) 0.007(5)

loop_
_atom_type_symbol
_atom_type_description
_atom_type_scat_dispersion_real
_atom_type_scat_dispersion_imag
_atom_type_scat_source
C C 0.0033 0.0016 'International Tables Vol C Tables 4.2.6.8 and 6.1.1.4'
H H 0.0000 0.0000 'International Tables Vol C Tables 4.2.6.8 and 6.1.1.4'
N N 0.0061 0.0033 'International Tables Vol C Tables 4.2.6.8 and 6.1.1.4'
O O 0.0106 0.0060 'International Tables Vol C Tables 4.2.6.8 and 6.1.1.4'
Au Au -2.0133 8.8022 'International Tables Vol C Tables 4.2.6.8 and 6.1.1.4'

loop_
_geom_angle_atom_site_label_1
_geom_angle_atom_site_label_2
_geom_angle_atom_site_label_3
_geom_angle
_geom_angle_site_symmetry_1
_geom_angle_site_symmetry_3
_geom_angle_publ_flag
C1 Au1 N1 176.5(4) . . ?
C1 Au1 Au2 121.8(3) . . ?
N1 Au1 Au2 61.3(2) . . ?
C1 Au1 Au3 61.0(3) . . ?
N1 Au1 Au3 122.2(2) . . ?
Au2 Au1 Au3 60.921(13) . . ?
C2 Au2 N2 175.1(4) . . ?
C2 Au2 Au1 60.9(3) . . ?
N2 Au2 Au1 119.1(2) . . ?
C2 Au2 Au3 120.5(3) . . ?
N2 Au2 Au3 59.6(2) . . ?
Au1 Au2 Au3 59.621(13) . . ?
C2 Au2 Au5 92.9(3) . . ?
N2 Au2 Au5 91.6(2) . . ?
Au1 Au2 Au5 106.911(14) . . ?
Au3 Au2 Au5 105.950(14) . . ?
C3 Au3 N3 179.3(4) . . ?
C3 Au3 Au1 120.1(3) . . ?
N3 Au3 Au1 60.4(2) . . ?
C3 Au3 Au2 60.7(3) . . ?
N3 Au3 Au2 119.8(2) . . ?
Au1 Au3 Au2 59.458(12) . . ?
C2 N1 C7 122.3(8) . . ?
C2 N1 Au1 114.7(7) . . ?
C7 N1 Au1 122.9(6) . . ?
C3 N2 C12 118.3(9) . . ?
C3 N2 Au2 119.1(7) . . ?
C12 N2 Au2 122.5(6) . . ?
C1 N3 C17 118.6(8) . . ?
C1 N3 Au3 117.3(6) . . ?
C17 N3 Au3 124.1(6) . . ?
C1 O1 C4 116.7(8) . . ?
C2 O2 C5 116.7(8) . . ?
C3 O3 C6 118.4(8) . . ?
N3 C1 O1 114.5(8) . . ?
N3 C1 Au1 121.3(7) . . ?
O1 C1 Au1 124.2(8) . . ?
N1 C2 O2 111.5(9) . . ?
N1 C2 Au2 123.0(7) . . ?
O2 C2 Au2 125.4(7) . . ?
N2 C3 O3 115.2(9) . . ?
N2 C3 Au3 120.5(7) . . ?
O3 C3 Au3 124.3(7) . . ?
N1 C7 C8 110.3(8) . . ?
C7 C8 C9 111.4(8) . . ?
C8 C9 C10 110.7(8) . . ?
C11 C10 C9 110.8(9) . . ?
N2 C12 C13 109.5(9) . . ?
C12 C13 C14 113.1(9) . . ?
C15 C14 C13 111.3(9) . . ?
C14 C15 C16 113.1(9) . . ?
N3 C17 C18 110.2(8) . . ?
C19 C18 C17 114.0(9) . . ?
C18 C19 C20 112.7(9) . . ?
C21 C20 C19 113.4(9) . . ?
C22 Au4 N4 177.2(4) . . ?
C22 Au4 Au5 61.8(3) . . ?
N4 Au4 Au5 120.0(3) . . ?
C22 Au4 Au6 121.9(3) . . ?
N4 Au4 Au6 59.9(3) . . ?
Au5 Au4 Au6 60.126(12) . . ?
C23 Au5 N5 177.2(4) . . ?
C23 Au5 Au4 120.3(3) . . ?
N5 Au5 Au4 60.7(3) . . ?
C23 Au5 Au6 60.3(3) . . ?
N5 Au5 Au6 120.8(3) . . ?
Au4 Au5 Au6 60.188(13) . . ?
C23 Au5 Au2 82.5(3) . . ?
N5 Au5 Au2 100.3(2) . . ?
Au4 Au5 Au2 84.919(13) . . ?
Au6 Au5 Au2 72.935(13) . . ?
C24 Au6 N6 175.6(3) . . ?
C24 Au6 Au5 120.1(3) . . ?
N6 Au6 Au5 60.1(2) . . ?
C24 Au6 Au4 60.4(3) . . ?
N6 Au6 Au4 119.6(2) . . ?
Au5 Au6 Au4 59.686(12) . . ?
C24 N4 C28 117.6(8) . . ?
C24 N4 Au4 120.2(8) . . ?
C28 N4 Au4 122.2(7) . . ?
C22 N5 C33 117.7(8) . . ?
C22 N5 Au5 117.2(7) . . ?
C33 N5 Au5 125.0(7) . . ?
C23 N6 C38 119.1(9) . . ?
C23 N6 Au6 118.0(7) . . ?
C38 N6 Au6 122.9(6) . . ?
C22 O4 C25 114.6(8) . . ?
C23 O5 C26 117.5(8) . . ?
C24 O6 C27 118.8(8) . . ?
O4 C22 N5 113.1(9) . . ?
O4 C22 Au4 126.6(8) . . ?
N5 C22 Au4 120.3(7) . . ?
N6 C23 O5 115.7(9) . . ?
N6 C23 Au5 121.6(8) . . ?
O5 C23 Au5 122.8(7) . . ?
N4 C24 O6 116.8(9) . . ?
N4 C24 Au6 119.6(7) . . ?
O6 C24 Au6 123.6(7) . . ?
C29 C28 N4 110.9(8) . . ?
C28 C29 C30 112.2(8) . . ?
C29 C30 C31 112.1(9) . . ?
C32 C31 C30 114.7(9) . . ?
N5 C33 C34 109.4(8) . . ?
C35 C34 C33 114.8(9) . . ?
C36 C35 C34 112.2(8) . . ?
C35 C36 C37 114.9(9) . . ?
N6 C38 C39 111.8(8) . . ?
C40 C39 C38 115.3(9) . . ?
C39 C40 C41 112.2(9) . . ?
C42 C41 C40 116.2(10) . . ?
C43 Au7 N7 178.5(4) . . ?
C43 Au7 Au9 120.8(3) . . ?
N7 Au7 Au9 60.7(2) . . ?
C43 Au7 Au8 60.8(3) . . ?
N7 Au7 Au8 120.7(2) . . ?
Au9 Au7 Au8 60.015(12) . . ?
C44 Au8 N8 179.6(4) . . ?
C44 Au8 Au9 60.2(3) . . ?
N8 Au8 Au9 119.5(2) . . ?
C44 Au8 Au7 119.8(3) . . ?
N8 Au8 Au7 59.9(2) . . ?
Au9 Au8 Au7 59.608(12) . . ?
C45 Au9 N9 177.4(4) . . ?
C45 Au9 Au7 60.9(3) . . ?
N9 Au9 Au7 119.9(2) . . ?
C45 Au9 Au8 121.2(3) . . ?
N9 Au9 Au8 59.6(2) . . ?
Au7 Au9 Au8 60.377(12) . . ?
C45 N7 C49 117.2(8) . . ?
C45 N7 Au7 117.2(7) . . ?
C49 N7 Au7 125.6(7) . . ?
C43 N8 C54 118.2(9) . . ?
C43 N8 Au8 119.0(7) . . ?
C54 N8 Au8 122.7(6) . . ?
C44 N9 C59 119.0(9) . . ?
C44 N9 Au9 118.4(7) . . ?
C59 N9 Au9 122.3(7) . . ?
C43 O7 C46 116.6(8) . . ?
C44 O8 C47 117.9(9) . . ?
C45 O9 C48 116.5(8) . . ?
N8 C43 O7 115.4(9) . . ?
N8 C43 Au7 120.3(8) . . ?
O7 C43 Au7 124.2(7) . . ?
N9 C44 O8 114.8(9) . . ?
N9 C44 Au8 121.5(7) . . ?
O8 C44 Au8 123.7(7) . . ?
N7 C45 O9 114.0(9) . . ?
N7 C45 Au9 121.3(7) . . ?
O9 C45 Au9 124.7(7) . . ?
N7 C49 C50 108.6(8) . . ?
C51 C50 C49 112.1(9) . . ?
C50 C51 C52 110.5(9) . . ?
C51 C52 C53 113.3(9) . . ?
N8 C54 C55 112.1(8) . . ?
C56 C55 C54 115.2(9) . . ?
C55 C56 C57 113.4(9) . . ?
C56 C57 C58 113.6(10) . . ?
N9 C59 C60 110.7(8) . . ?
C61 C60 C59 111.4(8) . . ?
C60 C61 C62 110.8(8) . . ?
C63 C62 C61 113.0(10) . . ?
C64 Au10 N10 178.4(4) . . ?
C64 Au10 Au11 121.5(4) . . ?
N10 Au10 Au11 59.9(3) . . ?
C64 Au10 Au12 60.5(4) . . ?
N10 Au10 Au12 120.9(3) . . ?
Au11 Au10 Au12 61.010(13) . . ?
C65 Au11 N11 179.8(4) . . ?
C65 Au11 Au10 60.9(3) . . ?
N11 Au11 Au10 119.0(2) . . ?
C65 Au11 Au12 120.4(3) . . ?
N11 Au11 Au12 59.5(2) . . ?
Au10 Au11 Au12 59.614(12) . . ?
C66 Au12 N12 179.8(4) . . ?
C66 Au12 Au10 119.6(3) . . ?
N12 Au12 Au10 60.5(2) . . ?
C66 Au12 Au11 60.3(3) . . ?
N12 Au12 Au11 119.8(2) . . ?
Au10 Au12 Au11 59.376(12) . . ?
C65 N10 C70 121.5(9) . . ?
C65 N10 Au10 117.1(7) . . ?
C70 N10 Au10 121.3(6) . . ?
C66 N11 C75 118.6(9) . . ?
C66 N11 Au11 118.9(7) . . ?
C75 N11 Au11 122.4(6) . . ?
C64 N12 C80 120.8(9) . . ?
C64 N12 Au12 116.4(7) . . ?
C80 N12 Au12 122.9(7) . . ?
C64 O10 C67 117.6(8) . . ?
C65 O11 C68 117.2(8) . . ?
C66 O12 C69 117.8(8) . . ?
N12 C64 O10 114.8(9) . . ?
N12 C64 Au10 122.6(8) . . ?
O10 C64 Au10 122.5(8) . . ?
N10 C65 O11 112.7(10) . . ?
N10 C65 Au11 121.6(7) . . ?
O11 C65 Au11 125.5(7) . . ?
N11 C66 O12 114.2(10) . . ?
N11 C66 Au12 121.3(8) . . ?
O12 C66 Au12 124.4(7) . . ?
N10 C70 C71 112.5(8) . . ?
C72 C71 C70 111.9(8) . . ?
C71 C72 C73 111.6(8) . . ?
C72 C73 C74 110.9(9) . . ?
N11 C75 C76 110.7(9) . . ?
C75 C76 C77 113.1(9) . . ?
C78 C77 C76 111.0(9) . . ?
C79 C78 C77 112.3(10) . . ?
N12 C80 C81 110.8(8) . . ?
C82 C81 C80 111.8(9) . . ?
C83 C82 C81 110.6(9) . . ?
C82 C83 C84 112.8(8) . . ?

loop_
_geom_bond_atom_site_label_1
_geom_bond_atom_site_label_2
_geom_bond_distance
_geom_bond_site_symmetry_2
_geom_bond_publ_flag
Au1 C1 1.984(9) . ?
Au1 N1 2.067(8) . ?
Au1 Au2 3.2807(6) . ?
Au1 Au3 3.2862(6) . ?
Au2 C2 1.969(11) . ?
Au2 N2 2.057(9) . ?
Au2 Au3 3.3291(6) . ?
Au2 Au5 3.3455(6) . ?
Au3 C3 2.000(11) . ?
Au3 N3 2.054(8) . ?
N1 C2 1.334(13) . ?
N1 C7 1.461(13) . ?
N2 C3 1.310(13) . ?
N2 C12 1.505(13) . ?
N3 C1 1.310(13) . ?
N3 C17 1.496(12) . ?
O1 C1 1.351(12) . ?
O1 C4 1.474(14) . ?
O2 C2 1.376(12) . ?
O2 C5 1.429(12) . ?
O3 C3 1.366(12) . ?
O3 C6 1.418(13) . ?
C7 C8 1.504(13) . ?
C8 C9 1.522(13) . ?
C9 C10 1.544(13) . ?
C10 C11 1.526(15) . ?
C12 C13 1.531(13) . ?
C13 C14 1.532(14) . ?
C14 C15 1.512(14) . ?
C15 C16 1.528(14) . ?
C17 C18 1.530(15) . ?
C18 C19 1.520(14) . ?
C19 C20 1.532(16) . ?
C20 C21 1.502(15) . ?
Au4 C22 1.974(10) . ?
Au4 N4 2.034(9) . ?
Au4 Au5 3.2919(6) . ?
Au4 Au6 3.3087(6) . ?
Au5 C23 2.007(10) . ?
Au5 N5 2.053(9) . ?
Au5 Au6 3.3066(6) . ?
Au6 C24 2.025(10) . ?
Au6 N6 2.059(9) . ?
N4 C24 1.287(13) . ?
N4 C28 1.512(14) . ?
N5 C22 1.356(14) . ?
N5 C33 1.493(13) . ?
N6 C23 1.288(13) . ?
N6 C38 1.472(13) . ?
O4 C22 1.344(12) . ?
O4 C25 1.422(14) . ?
O5 C23 1.359(12) . ?
O5 C26 1.438(13) . ?
O6 C24 1.351(11) . ?
O6 C27 1.413(13) . ?
C28 C29 1.492(14) . ?
C29 C30 1.526(14) . ?
C30 C31 1.529(15) . ?
C31 C32 1.490(16) . ?
C33 C34 1.522(15) . ?
C34 C35 1.514(14) . ?
C35 C36 1.511(15) . ?
C36 C37 1.515(15) . ?
C38 C39 1.534(13) . ?
C39 C40 1.501(14) . ?
C40 C41 1.525(14) . ?
C41 C42 1.507(15) . ?
Au7 C43 2.008(10) . ?
Au7 N7 2.052(8) . ?
Au7 Au9 3.3009(6) . ?
Au7 Au8 3.3266(6) . ?
Au8 C44 1.996(11) . ?
Au8 N8 2.054(8) . ?
Au8 Au9 3.3146(6) . ?
Au9 C45 1.991(10) . ?
Au9 N9 2.057(8) . ?
N7 C45 1.328(13) . ?
N7 C49 1.482(12) . ?
N8 C43 1.318(12) . ?
N8 C54 1.481(13) . ?
N9 C44 1.284(13) . ?
N9 C59 1.488(13) . ?
O7 C43 1.333(12) . ?
O7 C46 1.430(12) . ?
O8 C44 1.370(12) . ?
O8 C47 1.406(13) . ?
O9 C45 1.340(12) . ?
O9 C48 1.424(13) . ?
C49 C50 1.568(16) . ?
C50 C51 1.512(14) . ?
C51 C52 1.516(15) . ?
C52 C53 1.531(15) . ?
C54 C55 1.511(14) . ?
C55 C56 1.508(14) . ?
C56 C57 1.515(14) . ?
C57 C58 1.517(16) . ?
C59 C60 1.531(15) . ?
C60 C61 1.528(14) . ?
C61 C62 1.534(15) . ?
C62 C63 1.522(17) . ?
Au10 C64 1.979(11) . ?
Au10 N10 2.063(8) . ?
Au10 Au11 3.2908(6) . ?
Au10 Au12 3.2988(6) . ?
Au11 C65 1.972(12) . ?
Au11 N11 2.055(9) . ?
Au11 Au12 3.3450(6) . ?
Au12 C66 1.994(11) . ?
Au12 N12 2.062(9) . ?
N10 C65 1.303(13) . ?
N10 C70 1.478(13) . ?
N11 C66 1.314(13) . ?
N11 C75 1.481(14) . ?
N12 C64 1.309(15) . ?
N12 C80 1.492(12) . ?
O10 C64 1.360(13) . ?
O10 C67 1.459(14) . ?
O11 C65 1.373(12) . ?
O11 C68 1.441(13) . ?
O12 C66 1.355(12) . ?
O12 C69 1.443(13) . ?
C70 C71 1.515(14) . ?
C71 C72 1.505(14) . ?
C72 C73 1.533(13) . ?
C73 C74 1.559(17) . ?
C75 C76 1.527(14) . ?
C76 C77 1.540(14) . ?
C77 C78 1.514(15) . ?
C78 C79 1.512(16) . ?
C80 C81 1.544(16) . ?
C81 C82 1.530(14) . ?
C82 C83 1.511(15) . ?
C83 C84 1.562(15) . ?
